data_1505589
loop_
_publ_author_name
'Lebel, H\'el\`ene'
'Lectard, Sylvain'
'Parmentier, Micha\"el'

_publ_section_title
;
 Copper-catalyzed alkene aziridination with N-tosyloxycarbamates.
;
_journal_issue 23
_journal_name_full 'Organic letters'
_journal_page_first 4797
_journal_page_last 4800
_journal_paper_doi 10.1021/ol702152e
_journal_volume 9
_journal_year 2007
_chemical_compound_source 'Synthesized by the authors. See text'
_chemical_formula_moiety 'C22 H23 Cu N5, 2 (B F4)'
_chemical_formula_sum 'C22 H23 B2 Cu F8 N5'
_chemical_formula_weight 594.61
_chemical_name_systematic
; 
 ? 
;
_space_group_IT_number 30
_symmetry_cell_setting orthorhombic
_symmetry_space_group_name_Hall 'P 2 -2bc'
_symmetry_space_group_name_H-M 'P n c 2'
_atom_sites_solution_hydrogens geom
_atom_sites_solution_primary direct
_atom_sites_solution_secondary difmap
_audit_creation_method SHELXL-97
_cell_angle_alpha 90.00
_cell_angle_beta 90.00
_cell_angle_gamma 90.00
_cell_formula_units_Z 6
_cell_length_a 24.272(3)
_cell_length_b 9.5983(10)
_cell_length_c 17.1748(18)
_cell_measurement_reflns_used 4968
_cell_measurement_temperature 100(2)
_cell_measurement_theta_max 66.71
_cell_measurement_theta_min 41.91
_cell_volume 4001.2(8)
_computing_cell_refinement 'APEX2 (Bruker, 2004)'
_computing_data_collection 'APEX2 (Bruker, 2004)'
_computing_data_reduction 'SAINT (Bruker, 2004)'
_computing_molecular_graphics 'SHELXTL (Bruker, 1997)'
_computing_publication_material 'UdMX (local program)'
_computing_structure_refinement 'SHELXL97 (Sheldrick, 1997)'
_computing_structure_solution 'SHELXS97 (Sheldrick, 1997)'
_diffrn_ambient_temperature 100(2)
_diffrn_detector_area_resol_mean 5.5
_diffrn_measured_fraction_theta_full 0.948
_diffrn_measured_fraction_theta_max 0.948
_diffrn_measurement_device_type 'Bruker Microstar'
_diffrn_measurement_method \w
_diffrn_radiation_monochromator 'Helios optics'
_diffrn_radiation_source 'Micro source'
_diffrn_radiation_type CuK\a
_diffrn_radiation_wavelength 1.54178
_diffrn_reflns_av_R_equivalents 0.044
_diffrn_reflns_av_sigmaI/netI 0.0242
_diffrn_reflns_limit_h_max 25
_diffrn_reflns_limit_h_min -26
_diffrn_reflns_limit_k_max 11
_diffrn_reflns_limit_k_min -11
_diffrn_reflns_limit_l_max 20
_diffrn_reflns_limit_l_min -20
_diffrn_reflns_number 16490
_diffrn_reflns_theta_full 67.06
_diffrn_reflns_theta_max 67.06
_diffrn_reflns_theta_min 4.95
_diffrn_standards_decay_% 0.00
_diffrn_standards_number 5
_exptl_absorpt_coefficient_mu 1.859
_exptl_absorpt_correction_T_max 0.9200
_exptl_absorpt_correction_T_min 0.8900
_exptl_absorpt_correction_type multi-scan
_exptl_absorpt_process_details 'Sadabs (Sheldrick,1996)'
_exptl_crystal_colour blue
_exptl_crystal_density_diffrn 1.481
_exptl_crystal_density_method 'not measured'
_exptl_crystal_description chunk
_exptl_crystal_F_000 1806
_exptl_crystal_size_max 0.11
_exptl_crystal_size_mid 0.08
_exptl_crystal_size_min 0.06
_refine_diff_density_max 1.052
_refine_diff_density_min -0.391
_refine_diff_density_rms 0.070
_refine_ls_abs_structure_details 'Flack H D (1983), 2975 Friedel Pairs'
_refine_ls_abs_structure_Flack 0.25(3)
_refine_ls_extinction_method none
_refine_ls_goodness_of_fit_ref 1.034
_refine_ls_hydrogen_treatment constr
_refine_ls_matrix_type full
_refine_ls_number_parameters 493
_refine_ls_number_reflns 6693
_refine_ls_number_restraints 437
_refine_ls_restrained_S_all 1.032
_refine_ls_R_factor_all 0.0516
_refine_ls_R_factor_gt 0.0495
_refine_ls_shift/su_max 0.000
_refine_ls_shift/su_mean 0.000
_refine_ls_structure_factor_coef Fsqd
_refine_ls_weighting_details 'calc w=1/[\s^2^(Fo^2^)+(0.0947P)^2^+3.2234P] where P=(Fo^2^+2Fc^2^)/3'
_refine_ls_weighting_scheme calc
_refine_ls_wR_factor_gt 0.1361
_refine_ls_wR_factor_ref 0.1381
_reflns_number_gt 6378
_reflns_number_total 6693
_reflns_threshold_expression I>2\s(I)
_cod_data_source_file ol702152e-file003.cif
_cod_data_source_block hele19
_cod_depositor_comments
;
The following automatic conversions were performed:

'_symmetry_cell_setting' value 'Orthorhombic' changed to
'orthorhombic' according to
/home/saulius/struct/CIF-dictionaries/cif_core.dic dictionary named
'cif_core.dic' version 2.4.1 from 2010-06-29.

'_geom_bond_publ_flag'
value 'Y' changed to 'y' according to
/home/saulius/struct/CIF-dictionaries/cif_core.dic dictionary named
'cif_core.dic' version 2.4.1 from 2010-06-29 (86
times).

'_geom_angle_publ_flag' value 'Y' changed to 'y' according
to /home/saulius/struct/CIF-dictionaries/cif_core.dic dictionary
named 'cif_core.dic' version 2.4.1 from 2010-06-29 (141
time).

'_geom_torsion_publ_flag' value 'N' changed to 'n' according
to /home/saulius/struct/CIF-dictionaries/cif_core.dic dictionary
named 'cif_core.dic' version 2.4.1 from 2010-06-29 (146 times).

Automatic conversion script
Id: cif_fix_values 1715 2011-07-08 13:25:40Z adriana 
;
_cod_original_sg_symbol_H-M Pnc2
_cod_database_code 1505589

loop_
_symmetry_equiv_pos_as_xyz
'x, y, z'
'-x, -y, z'
'x, -y+1/2, z+1/2'
'-x, y+1/2, z+1/2'

loop_
_atom_site_label
_atom_site_type_symbol
_atom_site_fract_x
_atom_site_fract_y
_atom_site_fract_z
_atom_site_U_iso_or_equiv
_atom_site_adp_type
_atom_site_occupancy
_atom_site_symmetry_multiplicity
_atom_site_calc_flag
_atom_site_refinement_flags
_atom_site_disorder_assembly
_atom_site_disorder_group
Cu Cu 0.32876(2) 0.34613(5) 0.19304(3) 0.02828(15) Uani 1 1 d . . .
N11 N 0.28492(16) 0.2681(3) 0.28345(19) 0.0344(8) Uani 1 1 d D A .
C12 C 0.2566(2) 0.3542(5) 0.3315(3) 0.0448(12) Uani 1 1 d D . .
H12 H 0.2542 0.4503 0.3189 0.054 Uiso 1 1 calc R A .
C13 C 0.2313(2) 0.3065(5) 0.3980(3) 0.0546(13) Uani 1 1 d D A .
H13 H 0.2126 0.3688 0.4319 0.066 Uiso 1 1 calc R . .
C14 C 0.2337(2) 0.1641(5) 0.4145(3) 0.0470(11) Uani 1 1 d D . .
H14 H 0.2157 0.1276 0.4592 0.056 Uiso 1 1 calc R A .
C15 C 0.2626(2) 0.0769(5) 0.3652(3) 0.0431(10) Uani 1 1 d D A .
H15 H 0.2651 -0.0200 0.3757 0.052 Uiso 1 1 calc R . .
C16 C 0.28746(19) 0.1327(4) 0.3014(2) 0.0338(9) Uani 1 1 d D . .
H16 H 0.3076 0.0725 0.2680 0.041 Uiso 1 1 calc R A .
N21 N 0.26005(14) 0.4338(3) 0.14830(19) 0.0304(7) Uani 1 1 d D A .
C22 C 0.25865(19) 0.5723(4) 0.1303(3) 0.0365(9) Uani 1 1 d D . .
H22 H 0.2909 0.6267 0.1383 0.044 Uiso 1 1 calc R A .
C23 C 0.2130(2) 0.6349(4) 0.1014(3) 0.0430(11) Uani 1 1 d D A .
H23 H 0.2137 0.7316 0.0895 0.052 Uiso 1 1 calc R . .
C24 C 0.1661(2) 0.5597(5) 0.0894(3) 0.0426(11) Uani 1 1 d D . .
H24 H 0.1339 0.6030 0.0695 0.051 Uiso 1 1 calc R A .
C25 C 0.16632(18) 0.4183(4) 0.1070(3) 0.0376(10) Uani 1 1 d D A .
H25 H 0.1344 0.3629 0.0991 0.045 Uiso 1 1 calc R . .
C26 C 0.21394(18) 0.3606(4) 0.1361(2) 0.0313(8) Uani 1 1 d D . .
H26 H 0.2141 0.2640 0.1480 0.038 Uiso 1 1 calc R A .
N31 N 0.37477(15) 0.4460(4) 0.11197(19) 0.0320(7) Uani 1 1 d D A .
C32 C 0.4131(2) 0.5418(4) 0.1328(3) 0.0415(10) Uani 1 1 d D . .
H32 H 0.4200 0.5565 0.1866 0.050 Uiso 1 1 calc R A .
C33 C 0.4421(2) 0.6181(5) 0.0794(3) 0.0576(15) Uani 1 1 d D A .
H33 H 0.4687 0.6846 0.0958 0.069 Uiso 1 1 calc R . .
C34 C 0.4321(3) 0.5967(6) 0.0019(3) 0.0644(16) Uani 1 1 d D . .
H34 H 0.4517 0.6487 -0.0362 0.077 Uiso 1 1 calc R A .
C35 C 0.3935(3) 0.4991(6) -0.0207(3) 0.0542(13) Uani 1 1 d D A .
H35 H 0.3857 0.4842 -0.0743 0.065 Uiso 1 1 calc R . .
C36 C 0.3669(2) 0.4248(5) 0.0353(2) 0.0413(10) Uani 1 1 d D . .
H36 H 0.3415 0.3548 0.0195 0.050 Uiso 1 1 calc R A .
N41 N 0.4014(5) 0.2912(14) 0.2477(6) 0.028(5) Uiso 0.50 1 d PD A -1
C42 C 0.4365(4) 0.2033(13) 0.2129(5) 0.036(3) Uiso 0.50 1 d PD A -1
H42 H 0.4258 0.1635 0.1646 0.043 Uiso 0.50 1 calc PR A -1
C43 C 0.4871(4) 0.1671(11) 0.2426(5) 0.045(2) Uiso 0.50 1 d PD A -1
H43 H 0.5103 0.1041 0.2153 0.054 Uiso 0.50 1 calc PR A -1
C44 C 0.5035(4) 0.2229(11) 0.3120(5) 0.042(2) Uiso 0.50 1 d PD A -1
H44 H 0.5391 0.2037 0.3323 0.051 Uiso 0.50 1 calc PR A -1
C45 C 0.4676(4) 0.3070(10) 0.3515(6) 0.044(2) Uiso 0.50 1 d PD A -1
H45 H 0.4764 0.3404 0.4020 0.053 Uiso 0.50 1 calc PR A -1
C46 C 0.4180(5) 0.3428(10) 0.3164(5) 0.038(3) Uiso 0.50 1 d PD A -1
H46 H 0.3946 0.4070 0.3425 0.046 Uiso 0.50 1 calc PR A -1
N51 N 0.3959(5) 0.2994(16) 0.2513(6) 0.033(5) Uiso 0.50 1 d PD A -2
C52 C 0.4396(4) 0.2394(13) 0.2160(5) 0.033(3) Uiso 0.50 1 d PD A -2
H52 H 0.4360 0.2037 0.1646 0.039 Uiso 0.50 1 calc PR A -2
C53 C 0.4892(3) 0.2297(10) 0.2539(4) 0.0347(19) Uiso 0.50 1 d PD A -2
H53 H 0.5189 0.1808 0.2306 0.042 Uiso 0.50 1 calc PR A -2
C54 C 0.4958(4) 0.2913(9) 0.3262(4) 0.0339(18) Uiso 0.50 1 d PD A -2
H54 H 0.5309 0.2922 0.3505 0.041 Uiso 0.50 1 calc PR A -2
C55 C 0.4510(4) 0.3517(10) 0.3629(6) 0.044(2) Uiso 0.50 1 d PD A -2
H55 H 0.4544 0.3922 0.4131 0.053 Uiso 0.50 1 calc PR A -2
C56 C 0.4010(5) 0.3509(10) 0.3235(5) 0.034(2) Uiso 0.50 1 d PD A -2
H56 H 0.3694 0.3882 0.3486 0.041 Uiso 0.50 1 calc PR A -2
N61 N 0.32356(16) 0.1478(4) 0.1191(2) 0.0336(8) Uani 1 1 d . A .
C62 C 0.32794(18) 0.0447(5) 0.0874(3) 0.0373(10) Uani 1 1 d . . .
C63 C 0.3332(3) -0.0873(6) 0.0463(4) 0.0663(17) Uani 1 1 d . A .
H63A H 0.3290 -0.1644 0.0832 0.100 Uiso 1 1 calc R . .
H63B H 0.3696 -0.0926 0.0216 0.100 Uiso 1 1 calc R . .
H63C H 0.3045 -0.0938 0.0062 0.100 Uiso 1 1 calc R . .
Cu2 Cu 0.0000 0.5000 0.36039(5) 0.0317(2) Uani 1 2 d S . .
N71 N 0.06978(15) 0.6101(3) 0.34216(18) 0.0319(7) Uani 1 1 d D B .
C72 C 0.0760(2) 0.6797(4) 0.2746(2) 0.0371(10) Uani 1 1 d D . .
H72 H 0.0454 0.6860 0.2403 0.044 Uiso 1 1 calc R B .
C73 C 0.12465(19) 0.7418(4) 0.2534(2) 0.0377(10) Uani 1 1 d D B .
H73 H 0.1279 0.7883 0.2048 0.045 Uiso 1 1 calc R . .
C74 C 0.16865(19) 0.7354(5) 0.3039(3) 0.0398(10) Uani 1 1 d D . .
H74 H 0.2028 0.7774 0.2907 0.048 Uiso 1 1 calc R B .
C75 C 0.16215(19) 0.6664(4) 0.3744(3) 0.0379(9) Uani 1 1 d D B .
H75 H 0.1917 0.6620 0.4106 0.045 Uiso 1 1 calc R . .
C76 C 0.11272(18) 0.6048(4) 0.3909(2) 0.0355(9) Uani 1 1 d D . .
H76 H 0.1087 0.5565 0.4389 0.043 Uiso 1 1 calc R B .
N81 N 0.0464(3) 0.3171(7) 0.3630(5) 0.0233(19) Uiso 0.50 1 d PD B -1
C82 C 0.0834(3) 0.2856(7) 0.3058(5) 0.0255(15) Uiso 0.50 1 d PD B -1
H82 H 0.0900 0.3534 0.2666 0.031 Uiso 0.50 1 calc PR B -1
C83 C 0.1110(4) 0.1636(8) 0.3016(5) 0.0307(17) Uiso 0.50 1 d PD B -1
H83 H 0.1358 0.1443 0.2602 0.037 Uiso 0.50 1 calc PR B -1
C84 C 0.1014(3) 0.0676(7) 0.3608(5) 0.0318(16) Uiso 0.50 1 d PD B -1
H84 H 0.1202 -0.0192 0.3605 0.038 Uiso 0.50 1 calc PR B -1
C85 C 0.0643(4) 0.0977(8) 0.4209(5) 0.0350(18) Uiso 0.50 1 d PD B -1
H85 H 0.0580 0.0326 0.4616 0.042 Uiso 0.50 1 calc PR B -1
C86 C 0.0371(4) 0.2236(8) 0.4197(6) 0.032(2) Uiso 0.50 1 d PD B -1
H86 H 0.0113 0.2447 0.4597 0.039 Uiso 0.50 1 calc PR B -1
N91 N 0.0415(4) 0.3270(9) 0.3428(6) 0.038(3) Uiso 0.50 1 d PD B -2
C92 C 0.0731(5) 0.3135(11) 0.2782(6) 0.052(3) Uiso 0.50 1 d PD B -2
H92 H 0.0753 0.3897 0.2431 0.063 Uiso 0.50 1 calc PR B -2
C93 C 0.1019(6) 0.1954(12) 0.2615(7) 0.069(3) Uiso 0.50 1 d PD B -2
H93 H 0.1194 0.1827 0.2126 0.083 Uiso 0.50 1 calc PR B -2
C94 C 0.1044(4) 0.0963(11) 0.3181(6) 0.046(2) Uiso 0.50 1 d PD B -2
H94 H 0.1287 0.0196 0.3115 0.055 Uiso 0.50 1 calc PR B -2
C95 C 0.0729(5) 0.1038(11) 0.3849(7) 0.058(3) Uiso 0.50 1 d PD B -2
H95 H 0.0719 0.0296 0.4214 0.070 Uiso 0.50 1 calc PR B -2
C96 C 0.0427(5) 0.2256(10) 0.3960(7) 0.047(3) Uiso 0.50 1 d PD B -2
H96 H 0.0223 0.2368 0.4428 0.057 Uiso 0.50 1 calc PR B -2
N101 N -0.0010(7) 0.4879(15) 0.4897(3) 0.0321(16) Uiso 0.50 1 d P B -1
C102 C 0.0023(4) 0.4744(9) 0.5533(4) 0.034(2) Uiso 0.50 1 d P B -1
C103 C 0.0051(5) 0.4613(9) 0.6371(5) 0.046(2) Uiso 0.50 1 d P B -1
H10A H 0.0330 0.5254 0.6574 0.068 Uiso 0.50 1 calc PR B -1
H10B H 0.0151 0.3654 0.6508 0.068 Uiso 0.50 1 calc PR B -1
H10C H -0.0308 0.4841 0.6597 0.068 Uiso 0.50 1 calc PR B -1
B1 B 0.1609(2) 0.5003(4) 0.5844(3) 0.0332(10) Uani 1 1 d D . .
F11 F 0.20562(12) 0.5327(3) 0.53716(15) 0.0453(6) Uani 1 1 d D . .
F12 F 0.18054(14) 0.4801(3) 0.65915(15) 0.0555(8) Uani 1 1 d D . .
F13 F 0.12363(11) 0.6090(2) 0.58245(14) 0.0386(5) Uani 1 1 d D . .
F14 F 0.13663(16) 0.3804(3) 0.5543(2) 0.0670(9) Uani 1 1 d D . .
B2 B 0.4805(4) 0.5205(9) 0.5450(5) 0.038(2) Uiso 0.50 1 d PD . .
F21 F 0.4579(2) 0.5714(5) 0.4807(3) 0.0433(12) Uiso 0.50 1 d PD . .
F22 F 0.4545(2) 0.5580(6) 0.6122(3) 0.0488(13) Uiso 0.50 1 d PD . .
F23 F 0.4759(3) 0.3737(7) 0.5433(4) 0.0559(14) Uiso 0.50 1 d PD . .
F24 F 0.5340(5) 0.5540(18) 0.5491(10) 0.172(6) Uiso 0.50 1 d PD . .
B3 B 0.0025(6) 0.4867(15) 0.1056(5) 0.052(3) Uiso 0.50 1 d PD C -1
F31 F -0.0311(6) 0.6012(13) 0.1207(8) 0.140(5) Uiso 0.50 1 d PD C -1
F32 F 0.0292(4) 0.4436(9) 0.1693(5) 0.081(2) Uiso 0.50 1 d PD C -1
F33 F -0.0284(4) 0.3867(9) 0.0701(5) 0.078(2) Uiso 0.50 1 d PD C -1
F34 F 0.0400(5) 0.5338(12) 0.0529(6) 0.113(3) Uiso 0.50 1 d PD C -1
B4 B 0.3325(3) 0.7312(8) 0.3025(5) 0.0220(18) Uiso 0.50 1 d PD D -1
F41 F 0.3462(3) 0.6013(6) 0.2738(3) 0.0447(16) Uiso 0.50 1 d PD D -1
F42 F 0.2930(3) 0.7189(8) 0.3608(5) 0.051(2) Uiso 0.50 1 d PD D -1
F43 F 0.3075(2) 0.8100(5) 0.2451(3) 0.0394(10) Uiso 0.50 1 d PD D -1
F44 F 0.3799(3) 0.7961(8) 0.3279(4) 0.0693(18) Uiso 0.50 1 d PD D -1
B5 B 0.3379(4) 0.7151(10) 0.3291(7) 0.043(3) Uiso 0.50 1 d PD E -2
F51 F 0.3548(4) 0.8356(9) 0.2928(6) 0.090(2) Uiso 0.50 1 d PD E -2
F52 F 0.3807(3) 0.6758(7) 0.3748(4) 0.0696(18) Uiso 0.50 1 d PD E -2
F53 F 0.3253(4) 0.6038(8) 0.2782(4) 0.061(2) Uiso 0.50 1 d PD E -2
F54 F 0.2969(4) 0.7387(10) 0.3785(5) 0.064(3) Uiso 0.50 1 d PD E -2

loop_
_atom_site_aniso_label
_atom_site_aniso_U_11
_atom_site_aniso_U_22
_atom_site_aniso_U_33
_atom_site_aniso_U_23
_atom_site_aniso_U_13
_atom_site_aniso_U_12
Cu 0.0299(3) 0.0273(3) 0.0276(2) 0.0024(2) 0.0020(2) 0.0013(2)
N11 0.043(2) 0.0305(17) 0.0294(16) 0.0004(13) 0.0045(14) 0.0041(15)
C12 0.061(4) 0.036(2) 0.038(2) -0.0016(17) 0.011(2) 0.012(2)
C13 0.063(4) 0.062(3) 0.039(2) -0.011(2) 0.017(2) 0.014(2)
C14 0.055(3) 0.057(3) 0.029(2) 0.0089(19) 0.012(2) 0.002(2)
C15 0.053(3) 0.039(2) 0.037(2) 0.0086(19) 0.003(2) 0.0001(19)
C16 0.037(3) 0.033(2) 0.0313(19) -0.0005(16) 0.0039(17) 0.0031(16)
N21 0.033(2) 0.0237(15) 0.0346(17) 0.0007(12) 0.0038(14) -0.0012(13)
C22 0.038(3) 0.0284(19) 0.043(2) 0.0056(17) 0.0056(17) 0.0004(16)
C23 0.044(3) 0.031(2) 0.054(3) 0.0052(18) 0.005(2) 0.0064(19)
C24 0.037(3) 0.043(2) 0.048(3) -0.002(2) 0.0047(19) 0.0132(19)
C25 0.029(3) 0.040(2) 0.044(2) -0.0095(18) 0.0085(17) -0.0017(16)
C26 0.035(3) 0.0298(18) 0.0291(18) -0.0029(15) 0.0066(15) -0.0002(15)
N31 0.029(2) 0.0328(17) 0.0343(17) 0.0067(13) 0.0006(13) -0.0023(13)
C32 0.043(3) 0.032(2) 0.049(2) 0.0082(19) -0.011(2) -0.0049(18)
C33 0.041(3) 0.049(3) 0.083(4) 0.027(3) -0.016(3) -0.019(2)
C34 0.050(4) 0.074(4) 0.069(4) 0.037(3) 0.005(3) -0.008(3)
C35 0.053(4) 0.067(3) 0.043(3) 0.014(2) 0.003(2) -0.003(2)
C36 0.040(3) 0.048(2) 0.036(2) 0.0058(19) -0.0037(18) -0.0058(19)
N61 0.031(2) 0.036(2) 0.0336(18) -0.0050(14) 0.0002(14) 0.0005(13)
C62 0.030(3) 0.036(2) 0.046(2) -0.0059(19) 0.0059(17) 0.0001(16)
C63 0.052(4) 0.045(3) 0.102(5) -0.034(3) 0.015(3) 0.002(2)
Cu2 0.0297(5) 0.0290(4) 0.0364(4) 0.000 0.000 -0.0004(3)
N71 0.038(2) 0.0292(16) 0.0281(16) 0.0014(12) -0.0038(13) -0.0014(13)
C72 0.046(3) 0.037(2) 0.0279(18) 0.0001(16) -0.0045(17) 0.0063(18)
C73 0.049(3) 0.032(2) 0.0315(19) 0.0085(16) 0.0119(18) 0.0051(18)
C74 0.041(3) 0.031(2) 0.048(2) -0.0003(18) 0.0153(19) -0.0001(17)
C75 0.038(3) 0.039(2) 0.037(2) 0.0021(17) -0.0007(17) 0.0004(17)
C76 0.038(3) 0.037(2) 0.0315(19) 0.0044(16) -0.0003(17) -0.0003(17)
B1 0.037(3) 0.028(2) 0.035(2) -0.0012(18) 0.0013(19) 0.0012(18)
F11 0.0463(18) 0.0513(14) 0.0382(12) -0.0037(11) 0.0107(11) 0.0027(12)
F12 0.069(2) 0.0633(18) 0.0344(13) 0.0120(12) 0.0065(13) 0.0235(15)
F13 0.0393(16) 0.0361(12) 0.0405(13) -0.0090(10) -0.0051(10) 0.0036(10)
F14 0.076(3) 0.0284(13) 0.096(3) -0.0060(14) -0.0042(19) -0.0138(14)

loop_
_atom_type_symbol
_atom_type_description
_atom_type_scat_dispersion_real
_atom_type_scat_dispersion_imag
_atom_type_scat_source
C C 0.0181 0.0091 'International Tables Vol C Tables 4.2.6.8 and 6.1.1.4'
H H 0.0000 0.0000 'International Tables Vol C Tables 4.2.6.8 and 6.1.1.4'
B B 0.0090 0.0039 'International Tables Vol C Tables 4.2.6.8 and 6.1.1.4'
N N 0.0311 0.0180 'International Tables Vol C Tables 4.2.6.8 and 6.1.1.4'
F F 0.0727 0.0534 'International Tables Vol C Tables 4.2.6.8 and 6.1.1.4'
Cu Cu -1.9646 0.5888 'International Tables Vol C Tables 4.2.6.8 and 6.1.1.4'

loop_
_geom_angle_atom_site_label_1
_geom_angle_atom_site_label_2
_geom_angle_atom_site_label_3
_geom_angle_site_symmetry_1
_geom_angle_site_symmetry_3
_geom_angle
_geom_angle_publ_flag
N51 CU N21 . . 166.9(4) y
N51 CU N11 . . 87.7(4) y
N21 CU N11 . . 90.69(14) y
N51 CU N31 . . 90.1(5) y
N21 CU N31 . . 89.80(14) y
N11 CU N31 . . 172.38(14) y
N51 CU N41 . . 3.8(5) y
N21 CU N41 . . 169.7(4) y
N11 CU N41 . . 90.3(4) y
N31 CU N41 . . 87.8(4) y
N51 CU N61 . . 97.9(4) y
N21 CU N61 . . 95.16(13) y
N11 CU N61 . . 95.08(13) y
N31 CU N61 . . 92.44(14) y
N41 CU N61 . . 95.0(3) y
C16 N11 C12 . . 118.4(4) y
C16 N11 CU . . 120.8(3) y
C12 N11 CU . . 120.5(3) y
N11 C12 C13 . . 122.0(4) y
N11 C12 H12 . . 119 ?
C13 C12 H12 . . 119 ?
C12 C13 C14 . . 118.4(4) y
C12 C13 H13 . . 120.8 ?
C14 C13 H13 . . 120.8 ?
C15 C14 C13 . . 119.3(4) y
C15 C14 H14 . . 120.3 ?
C13 C14 H14 . . 120.3 ?
C16 C15 C14 . . 118.7(4) y
C16 C15 H15 . . 120.7 ?
C14 C15 H15 . . 120.7 ?
N11 C16 C15 . . 123.2(4) y
N11 C16 H16 . . 118.4 ?
C15 C16 H16 . . 118.4 ?
C26 N21 C22 . . 117.0(3) y
C26 N21 CU . . 122.1(3) y
C22 N21 CU . . 120.8(3) y
C23 C22 N21 . . 122.4(4) y
C23 C22 H22 . . 118.8 ?
N21 C22 H22 . . 118.8 ?
C22 C23 C24 . . 120.2(4) y
C22 C23 H23 . . 119.9 ?
C24 C23 H23 . . 119.9 ?
C23 C24 C25 . . 118.7(4) y
C23 C24 H24 . . 120.6 ?
C25 C24 H24 . . 120.6 ?
C26 C25 C24 . . 118.4(4) y
C26 C25 H25 . . 120.8 ?
C24 C25 H25 . . 120.8 ?
N21 C26 C25 . . 123.3(4) y
N21 C26 H26 . . 118.4 ?
C25 C26 H26 . . 118.4 ?
C36 N31 C32 . . 117.3(4) y
C36 N31 CU . . 121.5(3) y
C32 N31 CU . . 121.2(3) y
N31 C32 C33 . . 122.7(4) y
N31 C32 H32 . . 118.7 ?
C33 C32 H32 . . 118.7 ?
C34 C33 C32 . . 118.7(5) y
C34 C33 H33 . . 120.7 ?
C32 C33 H33 . . 120.7 ?
C33 C34 C35 . . 119.7(5) y
C33 C34 H34 . . 120.1 ?
C35 C34 H34 . . 120.1 ?
C36 C35 C34 . . 118.7(5) y
C36 C35 H35 . . 120.7 ?
C34 C35 H35 . . 120.7 ?
N31 C36 C35 . . 123.0(4) y
N31 C36 H36 . . 118.5 ?
C35 C36 H36 . . 118.5 ?
C42 N41 C46 . . 115.7(1) y
C42 N41 CU . . 120.1(7) y
C46 N41 CU . . 124.2(8) y
N41 C42 C43 . . 124.2(1) y
N41 C42 H42 . . 117.9 ?
C43 C42 H42 . . 117.9 ?
C44 C43 C42 . . 119.0(9) y
C44 C43 H43 . . 120.5 ?
C42 C43 H43 . . 120.5 ?
C43 C44 C45 . . 118.5(9) y
C43 C44 H44 . . 120.7 ?
C45 C44 H44 . . 120.7 ?
C44 C45 C46 . . 118.9(8) y
C44 C45 H45 . . 120.6 ?
C46 C45 H45 . . 120.6 ?
N41 C46 C45 . . 123.4(1) y
N41 C46 H46 . . 118.3 ?
C45 C46 H46 . . 118.3 ?
C56 N51 C52 . . 119.9(1) y
C56 N51 CU . . 117.7(9) y
C52 N51 CU . . 121.3(7) y
N51 C52 C53 . . 120.3(9) y
N51 C52 H52 . . 119.9 ?
C53 C52 H52 . . 119.9 ?
C52 C53 C54 . . 119.9(8) y
C52 C53 H53 . . 120 ?
C54 C53 H53 . . 120 ?
C55 C54 C53 . . 119.8(8) y
C55 C54 H54 . . 120.1 ?
C53 C54 H54 . . 120.1 ?
C54 C55 C56 . . 117.5(8) y
C54 C55 H55 . . 121.2 ?
C56 C55 H55 . . 121.2 ?
N51 C56 C55 . . 122.2(1) y
N51 C56 H56 . . 118.9 ?
C55 C56 H56 . . 118.9 ?
C62 N61 CU . . 170.2(4) y
N61 C62 C63 . . 179.5(6) y
C62 C63 H63A . . 109.5 ?
C62 C63 H63B . . 109.5 ?
H63A C63 H63B . . 109.5 ?
C62 C63 H63C . . 109.5 ?
H63A C63 H63C . . 109.5 ?
H63B C63 H63C . . 109.5 ?
N91 CU2 N91 2_565 . 162.3(6) y
N91 CU2 N71 2_565 2_565 89.3(3) y
N91 CU2 N71 . 2_565 87.9(3) y
N91 CU2 N71 2_565 . 87.9(3) y
N91 CU2 N71 . . 89.3(3) y
N71 CU2 N71 2_565 . 162.17(18) y
N91 CU2 N81 2_565 2_565 10.2(3) y
N91 CU2 N81 . 2_565 172.2(4) y
N71 CU2 N81 2_565 2_565 89.5(2) y
N71 CU2 N81 . 2_565 90.9(2) y
N91 CU2 N81 2_565 . 172.2(4) y
N91 CU2 N81 . . 10.2(3) y
N71 CU2 N81 2_565 . 90.9(2) y
N71 CU2 N81 . . 89.5(2) y
N81 CU2 N81 2_565 . 177.6(4) y
N91 CU2 N101 2_565 . 101.1(5) y
N91 CU2 N101 . . 96.6(5) y
N71 CU2 N101 2_565 . 96.8(4) y
N71 CU2 N101 . . 101.0(4) y
N81 CU2 N101 2_565 . 91.0(5) y
N81 CU2 N101 . . 86.6(5) y
N91 CU2 N101 2_565 2_565 96.6(5) y
N91 CU2 N101 . 2_565 101.1(5) y
N71 CU2 N101 2_565 2_565 101.0(4) y
N71 CU2 N101 . 2_565 96.8(4) y
N81 CU2 N101 2_565 2_565 86.6(5) y
N81 CU2 N101 . 2_565 91.0(5) y
N101 CU2 N101 . 2_565 6.1(7) y
C76 N71 C72 . . 118.1(4) y
C76 N71 CU2 . . 122.4(3) y
C72 N71 CU2 . . 119.1(3) y
N71 C72 C73 . . 122.6(4) y
N71 C72 H72 . . 118.7 ?
C73 C72 H72 . . 118.7 ?
C72 C73 C74 . . 118.8(4) y
C72 C73 H73 . . 120.6 ?
C74 C73 H73 . . 120.6 ?
C73 C74 C75 . . 118.8(4) y
C73 C74 H74 . . 120.6 ?
C75 C74 H74 . . 120.6 ?
C76 C75 C74 . . 119.1(4) y
C76 C75 H75 . . 120.4 ?
C74 C75 H75 . . 120.4 ?
N71 C76 C75 . . 122.5(4) y
N71 C76 H76 . . 118.8 ?
C75 C76 H76 . . 118.8 ?
C86 N81 C82 . . 119.0(7) y
C86 N81 CU2 . . 119.1(5) y
C82 N81 CU2 . . 121.8(6) y
C83 C82 N81 . . 123.9(7) y
C83 C82 H82 . . 118.1 ?
N81 C82 H82 . . 118.1 ?
C82 C83 C84 . . 116.8(7) y
C82 C83 H83 . . 121.6 ?
C84 C83 H83 . . 121.6 ?
C83 C84 C85 . . 120.7(7) y
C83 C84 H84 . . 119.7 ?
C85 C84 H84 . . 119.7 ?
C86 C85 C84 . . 118.6(8) y
C86 C85 H85 . . 120.7 ?
C84 C85 H85 . . 120.7 ?
N81 C86 C85 . . 121.0(9) y
N81 C86 H86 . . 119.5 ?
C85 C86 H86 . . 119.5 ?
C96 N91 C92 . . 118.6(9) y
C96 N91 CU2 . . 121.5(7) y
C92 N91 CU2 . . 119.8(7) y
N91 C92 C93 . . 122.8(1) y
N91 C92 H92 . . 118.6 ?
C93 C92 H92 . . 118.6 ?
C92 C93 C94 . . 117.1(1) y
C92 C93 H93 . . 121.5 ?
C94 C93 H93 . . 121.5 ?
C93 C94 C95 . . 122.1(9) y
C93 C94 H94 . . 119 ?
C95 C94 H94 . . 119 ?
C94 C95 C96 . . 116.7(1) y
C94 C95 H95 . . 121.7 ?
C96 C95 H95 . . 121.7 ?
N91 C96 C95 . . 122.00(11) y
N91 C96 H96 . . 119 ?
C95 C96 H96 . . 119 ?
C102 N101 CU2 . . 174.00(14) y
N101 C102 C103 . . 177.80(13) y
F13 B1 F12 . . 110.8(3) y
F13 B1 F11 . . 109.1(3) y
F12 B1 F11 . . 107.7(4) y
F13 B1 F14 . . 109.7(4) y
F12 B1 F14 . . 112.0(4) y
F11 B1 F14 . . 107.3(4) y
F21 B2 F24 . . 110.90(11) y
F21 B2 F22 . . 114.6(7) y
F24 B2 F22 . . 109.90(11) y
F21 B2 F23 . . 108.5(7) y
F24 B2 F23 . . 108.5(1) y
F22 B2 F23 . . 104.1(7) y
F32 B3 F33 . . 114.50(11) y
F32 B3 F34 . . 108.80(12) y
F33 B3 F34 . . 107.8(9) y
F32 B3 F31 . . 112.00(11) y
F33 B3 F31 . . 108.60(11) y
F34 B3 F31 . . 104.60(11) y
F44 B4 F41 . . 108.7(7) y
F44 B4 F43 . . 110.1(7) y
F41 B4 F43 . . 110.2(7) y
F44 B4 F42 . . 112.7(8) y
F41 B4 F42 . . 110.2(7) y
F43 B4 F42 . . 105.0(6) y
F54 B5 F52 . . 104.6(9) y
F54 B5 F51 . . 111.7(9) y
F52 B5 F51 . . 105.6(9) y
F54 B5 F53 . . 111.2(9) y
F52 B5 F53 . . 108.3(8) y
F51 B5 F53 . . 114.7(9) y

loop_
_geom_bond_atom_site_label_1
_geom_bond_atom_site_label_2
_geom_bond_site_symmetry_2
_geom_bond_distance
_geom_bond_publ_flag
Cu N51 . 1.964(12) y
Cu N21 . 2.020(3) y
Cu N11 . 2.026(3) y
Cu N31 . 2.026(3) y
Cu N41 . 2.066(11) y
Cu N61 . 2.291(3) y
N11 C16 . 1.337(5) y
N11 C12 . 1.355(5) y
C12 C13 . 1.375(6) y
C12 H12 . 0.95 ?
C13 C14 . 1.396(7) y
C13 H13 . 0.95 ?
C14 C15 . 1.381(6) y
C14 H14 . 0.95 ?
C15 C16 . 1.361(6) y
C15 H15 . 0.95 ?
C16 H16 . 0.95 ?
N21 C26 . 1.338(5) y
N21 C22 . 1.365(5) y
C22 C23 . 1.355(6) y
C22 H22 . 0.95 ?
C23 C24 . 1.364(7) y
C23 H23 . 0.95 ?
C24 C25 . 1.390(6) y
C24 H24 . 0.95 ?
C25 C26 . 1.376(6) y
C25 H25 . 0.95 ?
C26 H26 . 0.95 ?
N31 C36 . 1.347(5) y
N31 C32 . 1.355(5) y
C32 C33 . 1.369(7) y
C32 H32 . 0.95 ?
C33 C34 . 1.368(8) y
C33 H33 . 0.95 ?
C34 C35 . 1.381(8) y
C34 H34 . 0.95 ?
C35 C36 . 1.361(6) y
C35 H35 . 0.95 ?
C36 H36 . 0.95 ?
N41 C42 . 1.339(11) y
N41 C46 . 1.342(10) y
C42 C43 . 1.373(10) y
C42 H42 . 0.95 ?
C43 C44 . 1.365(11) y
C43 H43 . 0.95 ?
C44 C45 . 1.369(11) y
C44 H44 . 0.95 ?
C45 C46 . 1.387(11) y
C45 H45 . 0.95 ?
C46 H46 . 0.95 ?
N51 C56 . 1.341(10) y
N51 C52 . 1.351(11) y
C52 C53 . 1.371(10) y
C52 H52 . 0.95 ?
C53 C54 . 1.384(10) y
C53 H53 . 0.95 ?
C54 C55 . 1.382(11) y
C54 H54 . 0.95 ?
C55 C56 . 1.389(11) y
C55 H55 . 0.95 ?
C56 H56 . 0.95 ?
N61 C62 . 1.134(6) y
C62 C63 . 1.457(6) y
C63 H63a . 0.98 ?
C63 H63b . 0.98 ?
C63 H63c . 0.98 ?
Cu2 N91 2_565 1.965(8) y
Cu2 N91 . 1.965(8) y
Cu2 N71 2_565 2.021(4) y
Cu2 N71 . 2.021(4) y
Cu2 N81 2_565 2.086(7) y
Cu2 N81 . 2.086(7) y
Cu2 N101 . 2.224(5) y
Cu2 N101 2_565 2.224(5) y
N71 C76 . 1.338(5) y
N71 C72 . 1.347(5) y
C72 C73 . 1.373(6) y
C72 H72 . 0.95 ?
C73 C74 . 1.376(6) y
C73 H73 . 0.95 ?
C74 C75 . 1.389(6) y
C74 H74 . 0.95 ?
C75 C76 . 1.367(6) y
C75 H75 . 0.95 ?
C76 H76 . 0.95 ?
N81 C86 . 1.344(10) y
N81 C82 . 1.365(9) y
C82 C83 . 1.351(9) y
C82 H82 . 0.95 ?
C83 C84 . 1.393(10) y
C83 H83 . 0.95 ?
C84 C85 . 1.399(10) y
C84 H84 . 0.95 ?
C85 C86 . 1.378(9) y
C85 H85 . 0.95 ?
C86 H86 . 0.95 ?
N91 C96 . 1.335(11) y
N91 C92 . 1.355(11) y
C92 C93 . 1.361(11) y
C92 H92 . 0.95 ?
C93 C94 . 1.361(12) y
C93 H93 . 0.95 ?
C94 C95 . 1.380(12) y
C94 H94 . 0.95 ?
C95 C96 . 1.393(11) y
C95 H95 . 0.95 ?
C96 H96 . 0.95 ?
N101 C102 . 1.103(9) y
C102 C103 . 1.446(12) y
C103 H10a . 0.98 ?
C103 H10b . 0.98 ?
C103 H10c . 0.98 ?
B1 F13 . 1.381(5) y
B1 F12 . 1.383(5) y
B1 F11 . 1.390(6) y
B1 F14 . 1.393(5) y
B2 F21 . 1.326(10) y
B2 F24 . 1.340(13) y
B2 F22 . 1.363(10) y
B2 F23 . 1.414(10) y
B3 F32 . 1.338(11) y
B3 F33 . 1.361(13) y
B3 F34 . 1.361(13) y
B3 F31 . 1.392(14) y
B4 F44 . 1.378(10) y
B4 F41 . 1.381(9) y
B4 F43 . 1.383(10) y
B4 F42 . 1.392(10) y
B5 F54 . 1.328(12) y
B5 F52 . 1.355(12) y
B5 F51 . 1.377(11) y
B5 F53 . 1.414(11) y

loop_
_geom_torsion_atom_site_label_1
_geom_torsion_atom_site_label_2
_geom_torsion_atom_site_label_3
_geom_torsion_atom_site_label_4
_geom_torsion_site_symmetry_1
_geom_torsion
_geom_torsion_publ_flag
N51 CU N11 C16 . -65.4(5) n
N21 CU N11 C16 . 127.6(3) n
N41 CU N11 C16 . -62.6(5) n
N61 CU N11 C16 . 32.4(4) n
N51 CU N11 C12 . 108.2(5) n
N21 CU N11 C12 . -58.8(4) n
N41 CU N11 C12 . 111.0(5) n
N61 CU N11 C12 . -154.0(4) n
C16 N11 C12 C13 . 0.8(8) n
CU N11 C12 C13 . -173.0(4) n
N11 C12 C13 C14 . -2.0(9) n
C12 C13 C14 C15 . 1.9(8) n
C13 C14 C15 C16 . -0.7(8) n
C12 N11 C16 C15 . 0.6(7) n
CU N11 C16 C15 . 174.3(4) n
C14 C15 C16 N11 . -0.6(8) n
N51 CU N21 C26 . -135(2) n
N11 CU N21 C26 . -52.2(3) n
N31 CU N21 C26 . 135.4(3) n
N41 CU N21 C26 . -148(2) n
N61 CU N21 C26 . 43.0(3) n
N51 CU N21 C22 . 44(2) n
N11 CU N21 C22 . 126.8(3) n
N31 CU N21 C22 . -45.6(3) n
N41 CU N21 C22 . 31(2) n
N61 CU N21 C22 . -138.0(3) n
C26 N21 C22 C23 . 0.2(6) n
CU N21 C22 C23 . -178.9(3) n
N21 C22 C23 C24 . 0.1(7) n
C22 C23 C24 C25 . -0.3(7) n
C23 C24 C25 C26 . 0.3(6) n
C22 N21 C26 C25 . -0.2(6) n
CU N21 C26 C25 . 178.8(3) n
C24 C25 C26 N21 . 0.0(6) n
N51 CU N31 C36 . 133.0(5) n
N21 CU N31 C36 . -60.1(4) n
N41 CU N31 C36 . 129.9(5) n
N61 CU N31 C36 . 35.1(4) n
N51 CU N31 C32 . -50.1(5) n
N21 CU N31 C32 . 116.8(4) n
N41 CU N31 C32 . -53.2(5) n
N61 CU N31 C32 . -148.0(4) n
C36 N31 C32 C33 . 1.7(7) n
CU N31 C32 C33 . -175.3(4) n
N31 C32 C33 C34 . -0.1(9) n
C32 C33 C34 C35 . -0.3(1) n
C33 C34 C35 C36 . -1.0(1) n
C32 N31 C36 C35 . -3.1(7) n
CU N31 C36 C35 . 173.9(4) n
C34 C35 C36 N31 . 2.8(9) n
N51 CU N41 C42 . 167(15) n
N21 CU N41 C42 . -143.80(15) n
N11 CU N41 C42 . 120.60(12) n
N31 CU N41 C42 . -66.80(12) n
N61 CU N41 C42 . 25.40(12) n
N51 CU N41 C46 . -16(13) n
N21 CU N41 C46 . 33(3) n
N11 CU N41 C46 . -62.40(12) n
N31 CU N41 C46 . 110.20(12) n
N61 CU N41 C46 . -157.50(12) n
C46 N41 C42 C43 . -1(2) n
CU N41 C42 C43 . 176.1(9) n
N41 C42 C43 C44 . 0.00(19) n
C42 C43 C44 C45 . 3.60(16) n
C43 C44 C45 C46 . -5.90(15) n
C42 N41 C46 C45 . -1(2) n
CU N41 C46 C45 . -178.5(9) n
C44 C45 C46 N41 . 4.90(17) n
N21 CU N51 C56 . 28(3) n
N11 CU N51 C56 . -55.20(12) n
N31 CU N51 C56 . 117.50(12) n
N41 CU N51 C56 . 171(15) n
N61 CU N51 C56 . -150.00(11) n
N21 CU N51 C52 . -140.20(13) n
N11 CU N51 C52 . 136.60(13) n
N31 CU N51 C52 . -50.70(13) n
N41 CU N51 C52 . 3(13) n
N61 CU N51 C52 . 41.70(13) n
C56 N51 C52 C53 . 1(2) n
CU N51 C52 C53 . 168.6(9) n
N51 C52 C53 C54 . -5.20(17) n
C52 C53 C54 C55 . 5.70(14) n
C53 C54 C55 C56 . -1.90(14) n
C52 N51 C56 C55 . 3(2) n
CU N51 C56 C55 . -165.1(9) n
C54 C55 C56 N51 . -2.70(16) n
N91 CU2 N71 C76 2_565 130.4(4) n
N91 CU2 N71 C76 . -67.1(4) n
N71 CU2 N71 C76 2_565 -148.2(3) n
N81 CU2 N71 C76 2_565 120.7(4) n
N81 CU2 N71 C76 . -56.9(4) n
N101 CU2 N71 C76 . 29.5(5) n
N101 CU2 N71 C76 2_565 34.0(5) n
N91 CU2 N71 C72 2_565 -56.9(4) n
N91 CU2 N71 C72 . 105.6(4) n
N71 CU2 N71 C72 2_565 24.5(3) n
N81 CU2 N71 C72 2_565 -66.6(4) n
N81 CU2 N71 C72 . 115.8(4) n
N101 CU2 N71 C72 . -157.8(5) n
N101 CU2 N71 C72 2_565 -153.3(5) n
C76 N71 C72 C73 . 1.6(6) n
CU2 N71 C72 C73 . -171.4(3) n
N71 C72 C73 C74 . -1.4(6) n
C72 C73 C74 C75 . 0.0(6) n
C73 C74 C75 C76 . 1.2(7) n
C72 N71 C76 C75 . -0.4(6) n
CU2 N71 C76 C75 . 172.4(3) n
C74 C75 C76 N71 . -1.0(7) n
N91 CU2 N81 C86 . -137(3) n
N71 CU2 N81 C86 2_565 -63.9(7) n
N71 CU2 N81 C86 . 134.0(7) n
N101 CU2 N81 C86 . 32.9(8) n
N101 CU2 N81 C86 2_565 37.2(8) n
N91 CU2 N81 C82 . 39(2) n
N71 CU2 N81 C82 2_565 111.8(7) n
N71 CU2 N81 C82 . -50.4(7) n
N101 CU2 N81 C82 . -151.4(8) n
N101 CU2 N81 C82 2_565 -147.2(8) n
C86 N81 C82 C83 . 1.20(14) n
CU2 N81 C82 C83 . -174.4(7) n
N81 C82 C83 C84 . -1.50(13) n
C82 C83 C84 C85 . 0.60(13) n
C83 C84 C85 C86 . 0.70(13) n
C82 N81 C86 C85 . 0.20(14) n
CU2 N81 C86 C85 . 175.9(7) n
C84 C85 C86 N81 . -1.10(14) n
N91 CU2 N91 C96 2_565 -155.1(1) n
N71 CU2 N91 C96 2_565 -73.8(9) n
N71 CU2 N91 C96 . 123.9(1) n
N81 CU2 N91 C96 . 33.10(19) n
N101 CU2 N91 C96 . 22.9(1) n
N101 CU2 N91 C96 2_565 27.10(11) n
N91 CU2 N91 C92 2_565 30.0(9) n
N71 CU2 N91 C92 2_565 111.4(9) n
N71 CU2 N91 C92 . -51.0(9) n
N81 CU2 N91 C92 . -142(3) n
N101 CU2 N91 C92 . -152.0(1) n
N101 CU2 N91 C92 2_565 -147.8(1) n
C96 N91 C92 C93 . 6.50(19) n
CU2 N91 C92 C93 . -178.4(1) n
N91 C92 C93 C94 . -9(2) n
C92 C93 C94 C95 . 9.60(19) n
C93 C94 C95 C96 . -7.00(18) n
C92 N91 C96 C95 . -3.60(18) n
CU2 N91 C96 C95 . -178.6(1) n
C94 C95 C96 N91 . 3.80(19) n
